data_7207631
loop_
_publ_author_name
'Mart\'inez Casado, Francisco Javier'
'Ca\~nadillas-Delgado, Laura'
'Cucinotta, Fabio'
'Guerrero-Mart\'inez, Andr\'es'
'Ramos Riesco, Miguel'
'Marchese, Leonardo'
'Rodr\'iguez Cheda, Jos\'e Antonio'

_publ_section_title
;
 Luminescent lead(ii) complexes: new three-dimensional mixed ligand MOFs
;
_journal_issue 8
_journal_name_full CrystEngComm
_journal_page_first 2660
_journal_paper_doi 10.1039/c2ce06546k
_journal_volume 14
_journal_year 2012
_chemical_formula_moiety 2(Pb+2),4(C4O2H7-),(C10H8N2),(H2O)
_chemical_formula_sum 'C26 H38 N2 O9 Pb2'
_chemical_formula_weight 936.96
_chemical_name_common
;
aqua-4,4'-bipyridine-dilead(II) tetrabutyrate
;
_chemical_name_systematic
;
aqua-4,4'-bipyridine-dilead(II) tetrabutyrate
;
_space_group_IT_number 15
_symmetry_cell_setting monoclinic
_symmetry_space_group_name_Hall '-C 2yc'
_symmetry_space_group_name_H-M 'C 1 2/c 1'
_atom_sites_solution_hydrogens geom
_atom_sites_solution_primary direct
_atom_sites_solution_secondary difmap
_audit_creation_method SHELXL-97
_cell_angle_alpha 90.00
_cell_angle_beta 110.07(3)
_cell_angle_gamma 90.00
_cell_formula_units_Z 4
_cell_length_a 19.450(3)
_cell_length_b 20.139(5)
_cell_length_c 8.060(2)
_cell_measurement_temperature 100(2)
_cell_volume 2965.4(13)
_computing_cell_refinement 'DENZO-SMN (Otwinowski & Minor, 1997)'
_computing_data_collection 'CCD Server Software Huber'
_computing_data_reduction DENZO-SMN
_computing_molecular_graphics 'Mercury 1.4.2. and ORTEP-3 (Farrugia, 1997)'
_computing_publication_material 'SHELXL-97 (Sheldrick, 1997)'
_computing_structure_refinement 'SHELXL-97 (Sheldrick, 1997)'
_computing_structure_solution 'SHELXS-97 (Sheldrick, 1990)'
_diffrn_ambient_temperature 100(2)
_diffrn_detector_area_resol_mean 9.77
_diffrn_measured_fraction_theta_full 0.996
_diffrn_measured_fraction_theta_max 0.996
_diffrn_measurement_device_type ADSCq210rCCD-HUBER
_diffrn_measurement_method 'f\ scans'
_diffrn_radiation_monochromator Synchrotron
_diffrn_radiation_source Synchrotron
_diffrn_radiation_type Synchrotron
_diffrn_radiation_wavelength 0.73790
_diffrn_reflns_av_R_equivalents 0.1243
_diffrn_reflns_av_sigmaI/netI 0.0757
_diffrn_reflns_limit_h_max 24
_diffrn_reflns_limit_h_min -24
_diffrn_reflns_limit_k_max 25
_diffrn_reflns_limit_k_min -25
_diffrn_reflns_limit_l_max 10
_diffrn_reflns_limit_l_min -10
_diffrn_reflns_number 21052
_diffrn_reflns_theta_full 28.00
_diffrn_reflns_theta_max 28.00
_diffrn_reflns_theta_min 2.31
_exptl_absorpt_coefficient_mu 11.392
_exptl_absorpt_correction_T_max 0.7503
_exptl_absorpt_correction_T_min 0.5705
_exptl_absorpt_correction_type multi-scan
_exptl_absorpt_process_details
;
[c.f. r.h. blessing, acta cryst. (1995), a51, 33-38]
;
_exptl_crystal_colour Colourless
_exptl_crystal_density_diffrn 2.099
_exptl_crystal_density_method 'not measured'
_exptl_crystal_description prism
_exptl_crystal_F_000 1776
_exptl_crystal_size_max 0.060
_exptl_crystal_size_mid 0.050
_exptl_crystal_size_min 0.040
_refine_diff_density_max 2.373
_refine_diff_density_min -4.578
_refine_diff_density_rms 0.247
_refine_ls_extinction_coef 0.0031(3)
_refine_ls_extinction_expression Fc^*^=kFc[1+0.001xFc^2^\l^3^/sin(2\q)]^-1/4^
_refine_ls_extinction_method SHELXL
_refine_ls_goodness_of_fit_ref 1.107
_refine_ls_hydrogen_treatment noref
_refine_ls_matrix_type full
_refine_ls_number_parameters 178
_refine_ls_number_reflns 3196
_refine_ls_number_restraints 0
_refine_ls_restrained_S_all 1.107
_refine_ls_R_factor_all 0.0538
_refine_ls_R_factor_gt 0.0518
_refine_ls_shift/su_max 0.001
_refine_ls_shift/su_mean 0.000
_refine_ls_structure_factor_coef Fsqd
_refine_ls_weighting_details 'calc w=1/[\s^2^(Fo^2^)+(0.0590P)^2^+40.0861P] where P=(Fo^2^+2Fc^2^)/3'
_refine_ls_weighting_scheme calc
_refine_ls_wR_factor_gt 0.1435
_refine_ls_wR_factor_ref 0.1461
_reflns_number_gt 2979
_reflns_number_total 3196
_reflns_threshold_expression >2sigma(I)
_cod_data_source_file c2ce06546k.txt
_cod_data_source_block PbC4_4,4'-bipy_100K
_cod_depositor_comments
;
The following automatic conversions were performed:

'_symmetry_cell_setting' value 'Monoclinic' changed to 'monoclinic'
according to /home/saulius/struct/CIF-dictionaries/cif_core.dic
dictionary named 'cif_core.dic' version 2.4.1 from 2010-06-29.

Automatic conversion script
Id: cif_fix_values 1715 2011-07-08 13:25:40Z adriana 
;
_cod_original_cell_volume 2965.3(11)
_cod_original_sg_symbol_H-M C2/c
_cod_database_code 7207631

loop_
_symmetry_equiv_pos_as_xyz
'x, y, z'
'-x, y, -z+1/2'
'x+1/2, y+1/2, z'
'-x+1/2, y+1/2, -z+1/2'
'-x, -y, -z'
'x, -y, z-1/2'
'-x+1/2, -y+1/2, -z'
'x+1/2, -y+1/2, z-1/2'

loop_
_atom_site_label
_atom_site_type_symbol
_atom_site_fract_x
_atom_site_fract_y
_atom_site_fract_z
_atom_site_U_iso_or_equiv
_atom_site_adp_type
_atom_site_occupancy
_atom_site_symmetry_multiplicity
_atom_site_calc_flag
_atom_site_refinement_flags
N1 N 0.1729(5) 0.1431(4) 1.1337(9) 0.048(2) Uani 1 1 d .
O2 O 0.1695(4) 0.0199(3) 0.6381(8) 0.0483(16) Uani 1 1 d .
O4 O 0.0090(4) 0.1169(3) 0.5525(7) 0.0455(15) Uani 1 1 d .
O3 O 0.0980(4) 0.1771(3) 0.7335(8) 0.0501(16) Uani 1 1 d .
O1 O 0.2333(5) 0.0833(4) 0.8589(10) 0.0568(18) Uani 1 1 d .
C5 C 0.1652(5) 0.1325(4) 1.2885(10) 0.0388(18) Uani 1 1 d .
H5 H 0.1378 0.0949 1.3002 0.047 Uiso 1 1 calc R
C15 C 0.0415(6) 0.1722(5) 0.6003(12) 0.046(2) Uani 1 1 d .
C11 C 0.2291(5) 0.0452(5) 0.7311(12) 0.0431(19) Uani 1 1 d .
C1 C 0.2129(11) 0.1931(8) 1.1259(14) 0.108(7) Uani 1 1 d .
H1 H 0.2228 0.1998 1.0196 0.130 Uiso 1 1 calc R
C2 C 0.2425(12) 0.2381(9) 1.2632(15) 0.127(9) Uani 1 1 d .
H2 H 0.2686 0.2758 1.2463 0.153 Uiso 1 1 calc R
C3 C 0.2337(6) 0.2276(5) 1.4246(11) 0.053(3) Uani 1 1 d .
C4 C 0.1945(6) 0.1730(4) 1.4341(10) 0.042(2) Uani 1 1 d .
H4 H 0.1872 0.1624 1.5417 0.051 Uiso 1 1 calc R
C16 C 0.0085(10) 0.2358(7) 0.499(2) 0.088(5) Uani 1 1 d .
H16A H -0.0154 0.2234 0.3739 0.105 Uiso 1 1 calc R
H16B H -0.0308 0.2505 0.5431 0.105 Uiso 1 1 calc R
C12 C 0.2954(7) 0.0311(8) 0.6885(19) 0.081(4) Uani 1 1 d .
H12A H 0.3007 -0.0177 0.6840 0.097 Uiso 1 1 calc R
H12B H 0.2878 0.0485 0.5686 0.097 Uiso 1 1 calc R
C13 C 0.3642(11) 0.0580(17) 0.808(4) 0.187(16) Uani 1 1 d .
H13A H 0.3732 0.0412 0.9293 0.225 Uiso 1 1 calc R
H13B H 0.3611 0.1071 0.8109 0.225 Uiso 1 1 calc R
C17 C 0.0538(14) 0.2926(7) 0.504(2) 0.116(8) Uani 1 1 d .
H17A H 0.0266 0.3223 0.4052 0.139 Uiso 1 1 calc R
H17B H 0.0978 0.2770 0.4801 0.139 Uiso 1 1 calc R
C14 C 0.425(2) 0.038(2) 0.748(8) 0.26(2) Uani 1 1 d .
H14A H 0.4703 0.0599 0.8222 0.385 Uiso 1 1 calc R
H14B H 0.4139 0.0515 0.6250 0.385 Uiso 1 1 calc R
H14C H 0.4313 -0.0101 0.7582 0.385 Uiso 1 1 calc R
C18 C 0.078(2) 0.3326(10) 0.666(4) 0.181(16) Uani 1 1 d .
H18A H 0.1071 0.3705 0.6497 0.272 Uiso 1 1 calc R
H18B H 0.1090 0.3052 0.7644 0.272 Uiso 1 1 calc R
H18C H 0.0358 0.3487 0.6926 0.272 Uiso 1 1 calc R
O1W O 0.0000 -0.0434(4) 0.7500 0.0372(17) Uani 1 2 d S
Pb1 Pb 0.110840(19) 0.068111(13) 0.86798(3) 0.0361(2) Uani 1 1 d .

loop_
_atom_site_aniso_label
_atom_site_aniso_U_11
_atom_site_aniso_U_22
_atom_site_aniso_U_33
_atom_site_aniso_U_23
_atom_site_aniso_U_13
_atom_site_aniso_U_12
N1 0.085(6) 0.045(4) 0.015(3) -0.008(3) 0.018(3) -0.028(4)
O2 0.077(4) 0.036(3) 0.027(3) -0.007(3) 0.011(3) 0.003(3)
O4 0.071(4) 0.047(4) 0.018(3) 0.002(2) 0.014(3) 0.006(3)
O3 0.094(5) 0.034(3) 0.029(3) 0.002(2) 0.029(3) -0.009(3)
O1 0.081(5) 0.054(4) 0.042(4) -0.015(3) 0.028(4) -0.021(4)
C5 0.071(5) 0.027(4) 0.020(4) -0.005(3) 0.018(4) -0.013(4)
C15 0.084(6) 0.037(5) 0.028(4) 0.012(4) 0.034(5) 0.010(4)
C11 0.063(5) 0.035(4) 0.034(4) -0.005(4) 0.019(4) -0.002(4)
C1 0.190(17) 0.120(12) 0.026(5) -0.035(7) 0.053(8) -0.116(13)
C2 0.23(2) 0.135(14) 0.029(6) -0.048(7) 0.066(9) -0.147(15)
C3 0.090(7) 0.055(6) 0.016(4) -0.010(4) 0.021(4) -0.034(5)
C4 0.080(6) 0.034(4) 0.019(3) -0.004(3) 0.023(4) -0.014(4)
C16 0.139(13) 0.062(8) 0.086(10) 0.047(8) 0.069(10) 0.044(8)
C12 0.072(7) 0.102(11) 0.066(8) -0.029(8) 0.020(6) -0.001(7)
C13 0.064(10) 0.35(5) 0.15(2) -0.07(2) 0.040(13) -0.057(17)
C17 0.25(2) 0.045(7) 0.083(11) 0.021(7) 0.091(14) 0.029(10)
C14 0.14(3) 0.24(4) 0.41(7) -0.03(5) 0.13(4) -0.09(3)
C18 0.38(5) 0.069(11) 0.16(2) -0.010(13) 0.18(3) -0.033(19)
O1W 0.060(5) 0.024(4) 0.026(4) 0.000 0.013(3) 0.000
Pb1 0.0677(3) 0.0254(3) 0.0144(2) -0.00248(8) 0.01303(17) -0.00985(11)

loop_
_atom_type_symbol
_atom_type_description
_atom_type_scat_dispersion_real
_atom_type_scat_dispersion_imag
_atom_type_scat_source
C C 0.0033 0.0016 'International Tables Vol C Tables 4.2.6.8 and 6.1.1.4'
H H 0.0000 0.0000 'International Tables Vol C Tables 4.2.6.8 and 6.1.1.4'
N N 0.0061 0.0033 'International Tables Vol C Tables 4.2.6.8 and 6.1.1.4'
O O 0.0106 0.0060 'International Tables Vol C Tables 4.2.6.8 and 6.1.1.4'
Pb Pb -3.3944 10.1111 'International Tables Vol C Tables 4.2.6.8 and 6.1.1.4'

loop_
_geom_angle_atom_site_label_1
_geom_angle_atom_site_label_2
_geom_angle_atom_site_label_3
_geom_angle
_geom_angle_site_symmetry_3
C1 N1 C5 115.9(8) .
C1 N1 Pb1 122.7(6) .
C5 N1 Pb1 121.4(6) .
C11 O2 Pb1 88.0(5) .
C11 O2 Pb1 141.9(6) 6
Pb1 O2 Pb1 128.9(3) 6
C15 O3 Pb1 103.8(5) .
C11 O1 Pb1 99.1(6) .
N1 C5 C4 124.0(8) .
N1 C5 H5 118.0 .
C4 C5 H5 118.0 .
O3 C15 O4 121.9(8) .
O3 C15 C16 118.3(11) .
O4 C15 C16 119.7(11) .
O2 C11 O1 121.4(9) .
O2 C11 C12 119.2(9) .
O1 C11 C12 119.4(10) .
N1 C1 C2 124.1(9) .
N1 C1 H1 117.9 .
C2 C1 H1 117.9 .
C3 C2 C1 119.8(10) .
C3 C2 H2 120.1 .
C1 C2 H2 120.1 .
C4 C3 C2 115.4(8) .
C4 C3 C3 122.9(9) 7_558
C2 C3 C3 121.7(10) 7_558
C3 C4 C5 120.5(7) .
C3 C4 H4 119.7 .
C5 C4 H4 119.7 .
C17 C16 C15 120.6(16) .
C17 C16 H16A 107.2 .
C15 C16 H16A 107.2 .
C17 C16 H16B 107.2 .
C15 C16 H16B 107.2 .
H16A C16 H16B 106.8 .
C13 C12 C11 116.8(15) .
C13 C12 H12A 108.1 .
C11 C12 H12A 108.1 .
C13 C12 H12B 108.1 .
C11 C12 H12B 108.1 .
H12A C12 H12B 107.3 .
C12 C13 C14 110(3) .
C12 C13 H13A 109.7 .
C14 C13 H13A 109.7 .
C12 C13 H13B 109.7 .
C14 C13 H13B 109.7 .
H13A C13 H13B 108.2 .
C16 C17 C18 117.9(15) .
C16 C17 H17A 107.8 .
C18 C17 H17A 107.8 .
C16 C17 H17B 107.8 .
C18 C17 H17B 107.8 .
H17A C17 H17B 107.2 .
C13 C14 H14A 109.5 .
C13 C14 H14B 109.5 .
H14A C14 H14B 109.5 .
C13 C14 H14C 109.5 .
H14A C14 H14C 109.5 .
H14B C14 H14C 109.5 .
C17 C18 H18A 109.5 .
C17 C18 H18B 109.5 .
H18A C18 H18B 109.5 .
C17 C18 H18C 109.5 .
H18A C18 H18C 109.5 .
H18B C18 H18C 109.5 .
O3 Pb1 O1 79.9(3) .
O3 Pb1 N1 77.7(2) .
O1 Pb1 N1 76.4(3) .
O3 Pb1 O2 91.3(2) .
O1 Pb1 O2 50.8(2) .
N1 Pb1 O2 127.2(3) .
O3 Pb1 O2 153.4(2) 6_556
O1 Pb1 O2 87.7(3) 6_556
N1 Pb1 O2 76.6(3) 6_556
O2 Pb1 O2 98.98(16) 6_556

loop_
_geom_bond_atom_site_label_1
_geom_bond_atom_site_label_2
_geom_bond_distance
_geom_bond_site_symmetry_2
N1 C1 1.289(13) .
N1 C5 1.324(10) .
N1 Pb1 2.559(7) .
O2 C11 1.253(12) .
O2 Pb1 2.669(7) .
O2 Pb1 2.735(6) 6
O4 C15 1.273(12) .
O3 C15 1.249(13) .
O3 Pb1 2.423(6) .
O1 C11 1.265(11) .
O1 Pb1 2.428(8) .
C5 C4 1.380(11) .
C5 H5 0.9500 .
C15 C16 1.535(14) .
C11 C12 1.471(16) .
C1 C2 1.392(14) .
C1 H1 0.9500 .
C2 C3 1.385(12) .
C2 H2 0.9500 .
C3 C4 1.355(12) .
C3 C3 1.471(16) 7_558
C4 H4 0.9500 .
C16 C17 1.44(3) .
C16 H16A 0.9900 .
C16 H16B 0.9900 .
C12 C13 1.46(2) .
C12 H12A 0.9900 .
C12 H12B 0.9900 .
C13 C14 1.48(4) .
C13 H13A 0.9900 .
C13 H13B 0.9900 .
C17 C18 1.47(3) .
C17 H17A 0.9900 .
C17 H17B 0.9900 .
C14 H14A 0.9800 .
C14 H14B 0.9800 .
C14 H14C 0.9800 .
C18 H18A 0.9800 .
C18 H18B 0.9800 .
C18 H18C 0.9800 .
Pb1 O2 2.735(6) 6_556
